data_2010461
loop_
_publ_author_name
'Shin, Whanchul'
'Lim, Byung Chul'

_publ_section_title
;
 Thiamin Thiothiazolone Acetone Solvate,
 C~12~H~16~N~4~OS~2~.0.5C~3~H~6~O
;
_journal_issue 2
_journal_name_full 'Acta Crystallographica Section C'
_journal_page_first 315
_journal_page_last 318
_journal_paper_doi 10.1107/S0108270194003811
_journal_volume 51
_journal_year 1995
_chemical_formula_moiety 'C12 H16 N4 O S2 , 0,5C3 H6 O'
_chemical_formula_sum 'C14 H19 N4 O2 S2'
_chemical_formula_weight 325.46
_space_group_IT_number 14
_symmetry_cell_setting monoclinic
_symmetry_space_group_name_Hall '-P 2ybc'
_symmetry_space_group_name_H-M 'P 1 21/c 1'
_atom_type_scat_source IntTabIV
_cell_angle_alpha 90.
_cell_angle_beta 106.04(2)
_cell_angle_gamma 90.
_cell_formula_units_Z 4
_cell_length_a 13.800(6)
_cell_length_b 7.4060(10)
_cell_length_c 16.114(3)
_cell_measurement_reflns_used 25
_cell_measurement_temperature 295
_cell_measurement_theta_max 25.0
_cell_measurement_theta_min 12.5
_cell_volume 1582.8(8)
_diffrn_measurement_device 'Rigaku AFC-4'
_diffrn_measurement_method \w-2\q
_diffrn_radiation_type CuK\a
_diffrn_radiation_wavelength 1.5418
_diffrn_reflns_av_R_equivalents 0.023
_diffrn_reflns_limit_h_max 14
_diffrn_reflns_limit_h_min -15
_diffrn_reflns_limit_k_max 8
_diffrn_reflns_limit_k_min 0
_diffrn_reflns_limit_l_max 18
_diffrn_reflns_limit_l_min 0
_diffrn_reflns_number 2569
_diffrn_reflns_theta_max 61.5
_diffrn_standards_decay_% 'not significant'
_diffrn_standards_interval_count 50
_diffrn_standards_number 3
_exptl_absorpt_coefficient_mu 0.306
_exptl_absorpt_correction_type none
_exptl_crystal_colour 'pale yellow'
_exptl_crystal_density_diffrn 1.366
_exptl_crystal_density_meas 1.37
_exptl_crystal_density_method flotation
_exptl_crystal_description tablet
_exptl_crystal_size_max 0.6
_exptl_crystal_size_mid 0.3
_exptl_crystal_size_min 0.1
_refine_diff_density_max 0.29
_refine_diff_density_min -0.41
_refine_ls_goodness_of_fit_obs 0.882
_refine_ls_hydrogen_treatment refxyz
_refine_ls_number_parameters 256
_refine_ls_number_reflns 1652
_refine_ls_R_factor_obs 0.052
_refine_ls_shift/esd_max 0.036
_refine_ls_structure_factor_coef F
_refine_ls_weighting_details 'w = 1/[\s^2^(F~o~) + 0.0068F~o~^2^]'
_refine_ls_weighting_scheme calc
_refine_ls_wR_factor_obs 0.058
_reflns_number_observed 1652
_reflns_number_total 2460
_reflns_observed_criterion I>=3\s(I)
_cod_data_source_file hr1001.cif
_cod_data_source_block hr1001_structure_1_of_1
_cod_depositor_comments
;
The following automatic conversions were performed:

'_refine_ls_weighting_scheme' value '1/[\s^2^(F~o~) + 0.0068F~o~^2^]'
was changed to 'calc'. New tag '_refine_ls_weighting_details' was
created. The value of the new tag was set to 'w = 1/[\s^2^(F~o~) +
0.0068F~o~^2^]'.

Automatic conversion script
Id: cif_fix_values 3143 2015-03-26 13:38:13Z robertas 
;
_cod_original_sg_symbol_H-M 'P 21/c'
_cod_database_code 2010461

loop_
_symmetry_equiv_pos_as_xyz
x,y,z
-x,-y,-z
x,1/2-y,1/2+z
-x,-1/2+y,-1/2-z

loop_
_atom_site_label
_atom_site_fract_x
_atom_site_fract_y
_atom_site_fract_z
_atom_site_U_iso_or_equiv
S(1) -.04420(10) .4745(2) .36520(10) .0420(10)
C(2) .0735(3) .5436(6) .3596(3) .0360(10)
N(3) .0762(2) .7269(5) .3636(2) .0330(10)
C(4) -.0105(3) .8107(6) .3740(3) .0320(10)
C(5) -.0827(3) .6923(6) .3768(3) .0340(10)
S(2\a) .16420(10) .4035(2) .35190(10) .0570(10)
C(4\a) -.0134(4) 1.0116(7) .3794(4) .051(2)
C(5\a) -.1846(3) .7262(7) .3918(3) .042(2)
C(5\b) -.2729(3) .6911(7) .3123(3) .045(2)
O(5\g) -.2717(2) .5153(5) .2770(2) .0460(10)
C(3,5') .1699(3) .8239(7) .3654(3) .0390(10)
N(1') .2818(3) .7614(5) .6060(2) .0400(10)
C(2') .3701(3) .8422(7) .6140(3) .0370(10)
N(3') .4017(3) .9140(5) .5506(2) .0390(10)
C(4') .3380(3) .9097(6) .4701(3) .0330(10)
C(5') .2410(3) .8321(6) .4550(3) .0320(10)
C(6') .2185(3) .7604(6) .5262(3) .0350(10)
C(2'\a) .4419(4) .8476(9) .7036(3) .056(2)
N(4'\a) .3721(3) .9744(6) .4065(3) .0460(10)
C(1A) .432(2) .427(3) .504(2) .119(9)
C(2A) .5246(19) .523(3) .5354(11) .110(6)
C(3A) .5809(16) .601(4) .4739(19) .089(7)
O(A) .5543(13) .546(3) .6084(12) .179(7)
H(4\a1) -.005(4) 1.068(8) .321(4) .07
H(4\a2) .044(4) 1.055(8) .423(4) .07
H(4\a3) -.067(5) 1.049(9) .376(4) .07
H(5\a1) -.192(4) .646(8) .443(3) .05
H(5\a2) -.189(4) .850(8) .413(3) .05
H(5\b1) -.275(4) .772(7) .258(3) .06
H(5\b2) -.345(4) .697(7) .335(3) .06
H(5\g) -.273(4) .434(7) .314(4) .06
H(3,5'1) .206(3) .753(7) .332(3) .05
H(3,5'2) .151(4) .940(7) .349(3) .05
H(6') .147(3) .697(6) .524(3) .04
H(2'\a1) .412(4) .865(8) .752(4) .07
H(2'\a2) .463(4) .973(8) .715(4) .07
H(2'\a3) .499(4) .781(9) .705(4) .07
H(4'\a1) .338(4) .980(7) .348(4) .06
H(4'\a2) .434(4) 1.013(7) .428(4) .06

loop_
_geom_angle_atom_site_label_1
_geom_angle_atom_site_label_2
_geom_angle_atom_site_label_3
_geom_angle
_geom_angle_publ_flag
N(3) C(2) S(1) 107.8(3) yes
C(4) C(5) S(1) 110.8(3) yes
C(5) C(4) N(3) 112.5(4) yes
S(2\a) C(2) N(3) 128.2(3) yes
C(4\a) C(4) C(5) 128.3(4) yes
C(5\a) C(5) C(4) 129.1(4) yes
O(5\g) C(5\b) C(5\a) 113.3(4) yes
C(3,5') N(3) C(4) 123.9(4) yes
C(4') N(3') C(2') 117.8(4) yes
C(5') C(3,5') N(3) 112.0(4) yes
C(5') C(6') N(1') 124.1(4) yes
C(6') C(5') C(3,5') 123.1(4) yes
C(2'\a) C(2') N(1') 116.5(4) yes
N(4'\a) C(4') N(3') 117.2(4) yes
C(1A) C(2A) C(3A) 122.(2) yes
O(A) C(2A) C(3A) 120(2) yes
H(4\a1) C(4\a) C(4) 109(3) no
H(5\a1) C(5\a) C(5) 109(3) no
H(5\a2) C(5\a) C(5) 111(3) no
H(5\b1) C(5\b) O(5\g) 101(3) no
H(5\b2) C(5\b) O(5\g) 106(3) no
H(5\g) O(5\g) C(5\b) 111(4) no
H(3,5'1) C(3,5') C(5') 105(3) no
H(3,5'2) C(3,5') C(5') 107(3) no
H(6') C(6') N(1') 112(2) no
H(2'\a1) C(2'\a) C(2') 117(3) no
H(4'\a1) N(4'\a) C(4') 127(3) no
C(4) N(3) C(2) 115.9(3) yes
C(5) S(1) C(2) 92.9(2) yes
S(2\a) C(2) S(1) 124.0(3) yes
C(4\a) C(4) N(3) 119.2(4) yes
C(5\a) C(5) S(1) 120.0(3) yes
C(5\b) C(5\a) C(5) 113.6(4) yes
C(3,5') N(3) C(2) 120.0(3) yes
N(3') C(2') N(1') 126.3(4) yes
C(4') C(5') C(3,5') 121.0(4) yes
C(5') C(4') N(3') 120.5(4) yes
C(6') N(1') C(2') 115.6(4) yes
C(6') C(5') C(4') 115.7(4) yes
C(2'\a) C(2') N(3') 117.2(4) yes
N(4'\a) C(4') C(5') 122.3(4) yes
O(A) C(2A) C(1A) 118(2) yes
H(4\a2) C(4\a) C(4) 110(4) no
H(4\a3) C(4\a) C(4) 113(5) no
H(5\a1) C(5\a) C(5\b) 110(3) no
H(5\a2) C(5\a) C(5\b) 110(3) no
H(5\b1) C(5\b) C(5\a) 116(3) no
H(5\b2) C(5\b) C(5\a) 107(2) no
H(3,5'1) C(3,5') N(3) 107(3) no
H(3,5'2) C(3,5') N(3) 106(3) no
H(6') C(6') C(5') 124(2) no
H(2'\a2) C(2'\a) C(2') 107(4) no
H(2'\a3) C(2'\a) C(2') 110(4) no
H(4\a2) N(4'\a) C(4') 110(4) no

loop_
_geom_bond_atom_site_label_1
_geom_bond_atom_site_label_2
_geom_bond_distance
_geom_bond_publ_flag
S(1) C(2) 1.729(4) yes
C(2) N(3) 1.360(6) yes
N(3) C(4) 1.398(5) yes
C(4) C(5) 1.337(6) yes
C(5) C(5\a) 1.513(6) yes
C(5\b) O(5\g) 1.422(6) yes
N(1') C(2') 1.332(6) yes
C(2') N(3') 1.327(6) yes
N(3') C(4') 1.352(6) yes
C(4') N(4'\a) 1.328(6) yes
C(1A) C(2A) 1.43(4) yes
C(2A) O(A) 1.15(3) yes
C(4\a) H(4\a1) 1.06(6) no
C(4\a) H(4\a3) 0.78(7) no
C(5\a) H(5\a2) 0.99(6) no
C(5\b) H(5\b2) 1.15(5) no
C(3,5') H(3,5'1) 0.98(5) no
C(6') H(6') 1.09(4) no
C(2'\a) H(2'\a2) 0.98(6) no
N(4'\a) H(4'\a1) 0.93(6) no
S(1) C(5) 1.724(5) yes
C(2) S(2\a) 1.656(4) yes
N(3) C(3,5') 1.473(5) yes
C(4) C(4\a) 1.492(7) yes
C(5\a) C(5\b) 1.526(6) yes
C(3,5') C(5') 1.506(6) yes
N(1') C(6') 1.340(6) yes
C(2') C(2'\a) 1.508(7) yes
C(4') C(5') 1.415(6) yes
C(5') C(6') 1.376(6) yes
C(2A) C(3A) 1.53(3) yes
C(4\a) H(4\a2) 0.96(6) no
C(5\a) H(5\a1) 1.04(5) no
C(5\b) H(5\b1) 1.06(5) no
O(5\g) H(5\g) 0.85(6) no
C(3,5') H(3,5'2) 0.92(5) no
C(2'\a) H(2'\a1) 0.99(6) no
C(2'\a) H(2'\a3) 0.92(6) no
N(4'\a) H(4'\a2) 0.88(5) no
